data_7160035
loop_
_publ_author_name
'Lupi, Michela'
'Fabbri, Mos&#xe8;'
'Mazzeo, Giuseppe'
'Longhi, Giovanna'
'Abbate, Sergio'
'Viglianisi, Caterina'
'Menichetti, Stefano'

_publ_section_title
;
 Organocatalytic hydrogen bond donor/Lewis base (HBD/LB) synthesis and
 chiroptical properties of thiabridged [5]helicenes.
;
_journal_issue 35
_journal_name_full 'Organic &amp; biomolecular chemistry'
_journal_page_first 7154
_journal_page_last 7163
_journal_paper_doi 10.1039/d4ob00979g
_journal_volume 22
_journal_year 2024
_chemical_formula_moiety 'C24 H17 N O S2'
_chemical_formula_sum 'C24 H17 N O S2'
_chemical_formula_weight 399.50
_space_group_crystal_system monoclinic
_space_group_IT_number 14
_space_group_name_Hall '-P 2yn'
_space_group_name_H-M_alt 'P 1 21/n 1'
_atom_sites_solution_hydrogens geom
_audit_creation_method SHELXL-2018/3
_audit_update_record
;
2024-06-07 deposited with the CCDC.	2024-07-10 downloaded from the CCDC.
;
_cell_angle_alpha 90
_cell_angle_beta 90.2620(10)
_cell_angle_gamma 90
_cell_formula_units_Z 4
_cell_length_a 9.5240(8)
_cell_length_b 17.8288(15)
_cell_length_c 10.8518(9)
_cell_measurement_reflns_used 9857
_cell_measurement_temperature 100(2)
_cell_measurement_theta_max 72.35
_cell_measurement_theta_min 4.77
_cell_volume 1842.6(3)
_computing_cell_refinement 'Bruker SAINT'
_computing_data_collection 'Bruker APEX2'
_computing_data_reduction 'Bruker SAINT'
_computing_molecular_graphics 'Ortep for Windows (Farrugia, 2012)'
_computing_publication_material 'WinGX publication routines (Farrugia, 2012)'
_computing_structure_refinement 'SHELXL-2018/3 (Sheldrick, 2018)'
_computing_structure_solution SIR2019
_diffrn_ambient_temperature 100(2)
_diffrn_measured_fraction_theta_full 0.993
_diffrn_measured_fraction_theta_max 0.992
_diffrn_measurement_device_type 'Bruker APEX-II CCD'
_diffrn_measurement_method '\f and \w scans'
_diffrn_radiation_type CuK\a
_diffrn_radiation_wavelength 1.54178
_diffrn_reflns_av_R_equivalents 0.0685
_diffrn_reflns_av_unetI/netI 0.0402
_diffrn_reflns_Laue_measured_fraction_full 0.993
_diffrn_reflns_Laue_measured_fraction_max 0.992
_diffrn_reflns_limit_h_max 11
_diffrn_reflns_limit_h_min -11
_diffrn_reflns_limit_k_max 22
_diffrn_reflns_limit_k_min -21
_diffrn_reflns_limit_l_max 13
_diffrn_reflns_limit_l_min -13
_diffrn_reflns_number 24267
_diffrn_reflns_point_group_measured_fraction_full 0.993
_diffrn_reflns_point_group_measured_fraction_max 0.992
_diffrn_reflns_theta_full 67.679
_diffrn_reflns_theta_max 72.495
_diffrn_reflns_theta_min 4.770
_diffrn_source X-Ray
_exptl_absorpt_coefficient_mu 2.732
_exptl_absorpt_correction_T_max 0.8723
_exptl_absorpt_correction_T_min 0.7928
_exptl_absorpt_correction_type none
_exptl_crystal_colour 'clear light yellow'
_exptl_crystal_density_diffrn 1.440
_exptl_crystal_density_method 'not measured'
_exptl_crystal_description needle
_exptl_crystal_F_000 832
_exptl_crystal_size_max 0.12
_exptl_crystal_size_mid 0.05
_exptl_crystal_size_min 0.05
_refine_diff_density_max 0.647
_refine_diff_density_min -0.524
_refine_diff_density_rms 0.086
_refine_ls_extinction_method none
_refine_ls_goodness_of_fit_ref 1.040
_refine_ls_hydrogen_treatment constr
_refine_ls_matrix_type full
_refine_ls_number_parameters 253
_refine_ls_number_reflns 3618
_refine_ls_number_restraints 0
_refine_ls_restrained_S_all 1.040
_refine_ls_R_factor_all 0.0602
_refine_ls_R_factor_gt 0.0540
_refine_ls_shift/su_max 0.000
_refine_ls_shift/su_mean 0.000
_refine_ls_structure_factor_coef Fsqd
_refine_ls_weighting_details 'w=1/[\s^2^(Fo^2^)+(0.0729P)^2^+3.8650P] where P=(Fo^2^+2Fc^2^)/3'
_refine_ls_weighting_scheme calc
_refine_ls_wR_factor_gt 0.1464
_refine_ls_wR_factor_ref 0.1513
_reflns_Friedel_coverage 0.000
_reflns_number_gt 3188
_reflns_number_total 3618
_reflns_threshold_expression 'I > 2\s(I)'
_cod_data_source_file d4ob00979g2.cif
_cod_data_source_block exp_MF15_f1
_cod_depositor_comments 'Adding full bibliography for 7160035--7160037.cif.'
_cod_original_sg_symbol_H-M 'P 21/n'
_cod_database_code 7160035
_shelx_space_group_comment
;
The symmetry employed for this shelxl refinement is uniquely defined
by the following loop, which should always be used as a source of
symmetry information in preference to the above space-group names.
They are only intended as comments.
;

loop_
_space_group_symop_operation_xyz
'x, y, z'
'-x+1/2, y+1/2, -z+1/2'
'-x, -y, -z'
'x-1/2, -y-1/2, z-1/2'

loop_
_atom_site_label
_atom_site_type_symbol
_atom_site_fract_x
_atom_site_fract_y
_atom_site_fract_z
_atom_site_U_iso_or_equiv
_atom_site_adp_type
_atom_site_occupancy
_atom_site_site_symmetry_order
_atom_site_calc_flag
_atom_site_refinement_flags_posn
_atom_site_refinement_flags_adp
_atom_site_refinement_flags_occupancy
_atom_site_disorder_assembly
_atom_site_disorder_group
N1 N 0.4763(2) 0.27569(13) 1.0068(2) 0.0196(5) Uani 1 1 d . . . . .
O1 O 0.1153(2) 0.09205(11) 1.11794(18) 0.0234(4) Uani 1 1 d . . . . .
S1 S 0.62054(7) 0.17209(4) 0.83267(6) 0.0220(2) Uani 1 1 d . . . . .
S2 S 0.59168(7) 0.37713(4) 1.20430(6) 0.0239(2) Uani 1 1 d . . . . .
C1 C 0.6258(3) 0.27935(16) 1.0124(3) 0.0201(6) Uani 1 1 d . . . . .
C2 C 0.7067(3) 0.23376(17) 0.9354(3) 0.0217(6) Uani 1 1 d . . . . .
C3 C 0.8531(3) 0.23802(18) 0.9400(3) 0.0267(6) Uani 1 1 d . . . . .
H3 H 0.908340 0.206332 0.889244 0.032 Uiso 1 1 calc R U . . .
C4 C 0.9175(3) 0.28874(19) 1.0192(3) 0.0281(7) Uani 1 1 d . . . . .
H4 H 1.016916 0.293069 1.019768 0.034 Uiso 1 1 calc R U . . .
C5 C 0.8391(3) 0.33262(17) 1.0964(3) 0.0249(6) Uani 1 1 d . . . . .
H5 H 0.884377 0.366876 1.150640 0.030 Uiso 1 1 calc R U . . .
C6 C 0.6928(3) 0.32707(16) 1.0955(3) 0.0212(6) Uani 1 1 d . . . . .
C7 C 0.4420(3) 0.39449(17) 1.1120(3) 0.0220(6) Uani 1 1 d . . . . .
C8 C 0.3719(3) 0.46404(17) 1.1276(3) 0.0267(6) Uani 1 1 d . . . . .
H8 H 0.403775 0.498496 1.188399 0.032 Uiso 1 1 calc R U . . .
C9 C 0.2591(3) 0.48147(17) 1.0557(3) 0.0261(6) Uani 1 1 d . . . . .
H9 H 0.211081 0.527553 1.068134 0.031 Uiso 1 1 calc R U . . .
C10 C 0.2122(3) 0.43128(16) 0.9619(3) 0.0215(6) Uani 1 1 d . . . . .
C11 C 0.0985(3) 0.45020(17) 0.8832(3) 0.0242(6) Uani 1 1 d . . . . .
H11 H 0.051599 0.496707 0.894463 0.029 Uiso 1 1 calc R U . . .
C12 C 0.0550(3) 0.40322(17) 0.7919(3) 0.0237(6) Uani 1 1 d . . . . .
H12 H -0.022407 0.416476 0.740824 0.028 Uiso 1 1 calc R U . . .
C13 C 0.1258(3) 0.33465(17) 0.7738(3) 0.0222(6) Uani 1 1 d . . . . .
H13 H 0.095454 0.301831 0.710057 0.027 Uiso 1 1 calc R U . . .
C14 C 0.2378(3) 0.31451(16) 0.8465(3) 0.0198(5) Uani 1 1 d . . . . .
H14 H 0.285541 0.268724 0.830911 0.024 Uiso 1 1 calc R U . . .
C15 C 0.2831(3) 0.36111(15) 0.9445(2) 0.0186(5) Uani 1 1 d . . . . .
C16 C 0.3982(3) 0.34310(16) 1.0244(2) 0.0191(6) Uani 1 1 d . . . . .
C17 C 0.4125(3) 0.20348(15) 0.9998(2) 0.0184(5) Uani 1 1 d . . . . .
C18 C 0.2932(3) 0.18577(16) 1.0687(3) 0.0197(6) Uani 1 1 d . . . . .
H18 H 0.253577 0.221683 1.123110 0.024 Uiso 1 1 calc R U . . .
C19 C 0.2332(3) 0.11483(16) 1.0567(2) 0.0191(5) Uani 1 1 d . . . . .
C21 C 0.4133(3) 0.07777(16) 0.9169(3) 0.0208(6) Uani 1 1 d . . . . .
H21 H 0.457406 0.040751 0.867368 0.025 Uiso 1 1 calc R U . . .
C20 C 0.2917(3) 0.05965(16) 0.9798(3) 0.0202(6) Uani 1 1 d . . . . .
C22 C 0.4729(3) 0.14972(16) 0.9247(2) 0.0199(6) Uani 1 1 d . . . . .
C23 C 0.0602(3) 0.14017(17) 1.2107(3) 0.0263(6) Uani 1 1 d . . . . .
H23A H -0.023556 0.117172 1.246728 0.039 Uiso 1 1 calc R U . . .
H23B H 0.131156 0.147846 1.275134 0.039 Uiso 1 1 calc R U . . .
H23C H 0.035097 0.188591 1.173954 0.039 Uiso 1 1 calc R U . . .
C24 C 0.2224(3) -0.01590(17) 0.9672(3) 0.0271(6) Uani 1 1 d . . . . .
H24A H 0.138294 -0.017499 1.018881 0.041 Uiso 1 1 calc R U . . .
H24B H 0.195756 -0.024226 0.880972 0.041 Uiso 1 1 calc R U . . .
H24C H 0.287970 -0.055147 0.993670 0.041 Uiso 1 1 calc R U . . .

loop_
_atom_site_aniso_label
_atom_site_aniso_U_11
_atom_site_aniso_U_22
_atom_site_aniso_U_33
_atom_site_aniso_U_23
_atom_site_aniso_U_13
_atom_site_aniso_U_12
N1 0.0177(11) 0.0186(11) 0.0224(12) -0.0013(9) 0.0005(9) -0.0008(9)
O1 0.0233(10) 0.0215(10) 0.0256(10) -0.0030(8) 0.0071(8) -0.0034(8)
S1 0.0226(4) 0.0245(4) 0.0190(3) 0.0001(3) 0.0045(3) 0.0008(3)
S2 0.0259(4) 0.0253(4) 0.0206(4) -0.0021(3) -0.0031(3) -0.0028(3)
C1 0.0201(13) 0.0207(13) 0.0194(13) 0.0062(11) -0.0007(10) -0.0030(11)
C2 0.0207(13) 0.0244(14) 0.0200(13) 0.0071(11) 0.0007(11) 0.0009(11)
C3 0.0240(14) 0.0326(16) 0.0235(15) 0.0049(12) 0.0043(11) 0.0020(12)
C4 0.0201(14) 0.0355(17) 0.0287(15) 0.0099(13) -0.0026(12) -0.0058(12)
C5 0.0230(14) 0.0280(15) 0.0238(14) 0.0093(12) -0.0042(11) -0.0063(12)
C6 0.0195(13) 0.0244(14) 0.0197(13) 0.0067(11) -0.0021(10) -0.0029(11)
C7 0.0229(14) 0.0237(14) 0.0192(13) -0.0005(11) 0.0011(11) -0.0046(11)
C8 0.0322(16) 0.0200(14) 0.0279(15) -0.0061(12) 0.0022(12) -0.0022(12)
C9 0.0269(15) 0.0201(14) 0.0312(16) -0.0030(12) 0.0019(12) 0.0016(11)
C10 0.0227(13) 0.0177(13) 0.0242(14) 0.0001(11) 0.0054(11) -0.0003(11)
C11 0.0245(14) 0.0199(14) 0.0282(15) 0.0022(11) 0.0032(12) 0.0017(11)
C12 0.0225(14) 0.0261(15) 0.0226(14) 0.0039(11) -0.0001(11) 0.0006(11)
C13 0.0240(14) 0.0244(14) 0.0182(13) 0.0000(11) 0.0008(11) -0.0002(11)
C14 0.0204(13) 0.0193(13) 0.0196(13) -0.0002(11) 0.0028(10) 0.0010(11)
C15 0.0177(12) 0.0193(13) 0.0188(13) 0.0015(10) 0.0037(10) -0.0022(10)
C16 0.0193(13) 0.0184(13) 0.0198(13) 0.0014(10) 0.0028(10) -0.0020(10)
C17 0.0187(13) 0.0183(13) 0.0183(13) 0.0002(10) -0.0041(10) 0.0006(10)
C18 0.0199(13) 0.0208(13) 0.0186(13) -0.0018(10) 0.0005(10) 0.0012(11)
C19 0.0199(13) 0.0201(13) 0.0174(13) 0.0005(10) 0.0008(10) -0.0008(10)
C21 0.0231(13) 0.0190(13) 0.0202(13) -0.0015(11) 0.0013(11) 0.0036(11)
C20 0.0224(13) 0.0188(13) 0.0194(13) 0.0019(10) -0.0002(10) 0.0012(11)
C22 0.0188(13) 0.0222(14) 0.0188(13) 0.0023(11) 0.0014(10) 0.0000(10)
C23 0.0291(15) 0.0220(14) 0.0278(15) 0.0004(12) 0.0092(12) 0.0019(12)
C24 0.0303(15) 0.0199(14) 0.0312(16) -0.0056(12) 0.0054(13) -0.0043(12)

loop_
_atom_type_symbol
_atom_type_description
_atom_type_scat_dispersion_real
_atom_type_scat_dispersion_imag
_atom_type_scat_source
C C 0.0181 0.0091 'International Tables Vol C Tables 4.2.6.8 and 6.1.1.4'
H H 0.0000 0.0000 'International Tables Vol C Tables 4.2.6.8 and 6.1.1.4'
N N 0.0311 0.0180 'International Tables Vol C Tables 4.2.6.8 and 6.1.1.4'
O O 0.0492 0.0322 'International Tables Vol C Tables 4.2.6.8 and 6.1.1.4'
S S 0.3331 0.5567 'International Tables Vol C Tables 4.2.6.8 and 6.1.1.4'

loop_
_geom_angle_atom_site_label_1
_geom_angle_atom_site_label_2
_geom_angle_atom_site_label_3
_geom_angle
_geom_angle_site_symmetry_1
_geom_angle_site_symmetry_3
_geom_angle_publ_flag
C17 N1 C1 117.9(2) . . ?
C17 N1 C16 123.1(2) . . ?
C1 N1 C16 118.4(2) . . ?
C19 O1 C23 118.0(2) . . ?
C2 S1 C22 98.74(13) . . ?
C7 S2 C6 98.67(13) . . ?
C6 C1 C2 119.3(3) . . ?
C6 C1 N1 120.7(3) . . ?
C2 C1 N1 120.1(2) . . ?
C3 C2 C1 120.0(3) . . ?
C3 C2 S1 121.2(2) . . ?
C1 C2 S1 118.9(2) . . ?
C4 C3 C2 119.7(3) . . ?
C4 C3 H3 120.1 . . ?
C2 C3 H3 120.1 . . ?
C5 C4 C3 120.7(3) . . ?
C5 C4 H4 119.7 . . ?
C3 C4 H4 119.7 . . ?
C4 C5 C6 120.1(3) . . ?
C4 C5 H5 120.0 . . ?
C6 C5 H5 120.0 . . ?
C1 C6 C5 120.1(3) . . ?
C1 C6 S2 119.4(2) . . ?
C5 C6 S2 120.4(2) . . ?
C16 C7 C8 121.4(3) . . ?
C16 C7 S2 120.9(2) . . ?
C8 C7 S2 117.7(2) . . ?
C9 C8 C7 120.1(3) . . ?
C9 C8 H8 120.0 . . ?
C7 C8 H8 120.0 . . ?
C8 C9 C10 120.7(3) . . ?
C8 C9 H9 119.7 . . ?
C10 C9 H9 119.7 . . ?
C11 C10 C9 121.1(3) . . ?
C11 C10 C15 119.2(3) . . ?
C9 C10 C15 119.7(3) . . ?
C12 C11 C10 121.5(3) . . ?
C12 C11 H11 119.3 . . ?
C10 C11 H11 119.3 . . ?
C11 C12 C13 119.4(3) . . ?
C11 C12 H12 120.3 . . ?
C13 C12 H12 120.3 . . ?
C14 C13 C12 121.2(3) . . ?
C14 C13 H13 119.4 . . ?
C12 C13 H13 119.4 . . ?
C13 C14 C15 120.8(3) . . ?
C13 C14 H14 119.6 . . ?
C15 C14 H14 119.6 . . ?
C14 C15 C16 123.6(3) . . ?
C14 C15 C10 118.0(3) . . ?
C16 C15 C10 118.4(3) . . ?
C7 C16 N1 119.7(3) . . ?
C7 C16 C15 119.7(3) . . ?
N1 C16 C15 120.4(2) . . ?
C22 C17 C18 119.9(3) . . ?
C22 C17 N1 118.6(2) . . ?
C18 C17 N1 121.5(2) . . ?
C19 C18 C17 119.2(3) . . ?
C19 C18 H18 120.4 . . ?
C17 C18 H18 120.4 . . ?
O1 C19 C18 124.1(2) . . ?
O1 C19 C20 114.1(2) . . ?
C18 C19 C20 121.8(3) . . ?
C20 C21 C22 121.4(3) . . ?
C20 C21 H21 119.3 . . ?
C22 C21 H21 119.3 . . ?
C21 C20 C19 117.6(3) . . ?
C21 C20 C24 122.1(3) . . ?
C19 C20 C24 120.3(3) . . ?
C17 C22 C21 119.9(3) . . ?
C17 C22 S1 120.5(2) . . ?
C21 C22 S1 119.5(2) . . ?
O1 C23 H23A 109.5 . . ?
O1 C23 H23B 109.5 . . ?
H23A C23 H23B 109.5 . . ?
O1 C23 H23C 109.5 . . ?
H23A C23 H23C 109.5 . . ?
H23B C23 H23C 109.5 . . ?
C20 C24 H24A 109.5 . . ?
C20 C24 H24B 109.5 . . ?
H24A C24 H24B 109.5 . . ?
C20 C24 H24C 109.5 . . ?
H24A C24 H24C 109.5 . . ?
H24B C24 H24C 109.5 . . ?

loop_
_geom_bond_atom_site_label_1
_geom_bond_atom_site_label_2
_geom_bond_distance
_geom_bond_site_symmetry_2
_geom_bond_publ_flag
N1 C17 1.425(4) . ?
N1 C1 1.426(3) . ?
N1 C16 1.426(4) . ?
O1 C19 1.369(3) . ?
O1 C23 1.424(3) . ?
S1 C2 1.766(3) . ?
S1 C22 1.774(3) . ?
S2 C7 1.766(3) . ?
S2 C6 1.769(3) . ?
C1 C6 1.393(4) . ?
C1 C2 1.399(4) . ?
C2 C3 1.397(4) . ?
C3 C4 1.388(5) . ?
C3 H3 0.9500 . ?
C4 C5 1.370(5) . ?
C4 H4 0.9500 . ?
C5 C6 1.397(4) . ?
C5 H5 0.9500 . ?
C7 C16 1.383(4) . ?
C7 C8 1.419(4) . ?
C8 C9 1.361(4) . ?
C8 H8 0.9500 . ?
C9 C10 1.425(4) . ?
C9 H9 0.9500 . ?
C10 C11 1.417(4) . ?
C10 C15 1.434(4) . ?
C11 C12 1.361(4) . ?
C11 H11 0.9500 . ?
C12 C13 1.411(4) . ?
C12 H12 0.9500 . ?
C13 C14 1.372(4) . ?
C13 H13 0.9500 . ?
C14 C15 1.416(4) . ?
C14 H14 0.9500 . ?
C15 C16 1.431(4) . ?
C17 C22 1.385(4) . ?
C17 C18 1.400(4) . ?
C18 C19 1.394(4) . ?
C18 H18 0.9500 . ?
C19 C20 1.407(4) . ?
C21 C20 1.385(4) . ?
C21 C22 1.405(4) . ?
C21 H21 0.9500 . ?
C20 C24 1.506(4) . ?
C23 H23A 0.9800 . ?
C23 H23B 0.9800 . ?
C23 H23C 0.9800 . ?
C24 H24A 0.9800 . ?
C24 H24B 0.9800 . ?
C24 H24C 0.9800 . ?

loop_
_geom_torsion_atom_site_label_1
_geom_torsion_atom_site_label_2
_geom_torsion_atom_site_label_3
_geom_torsion_atom_site_label_4
_geom_torsion
_geom_torsion_site_symmetry_1
_geom_torsion_site_symmetry_2
_geom_torsion_site_symmetry_3
_geom_torsion_site_symmetry_4
_geom_torsion_publ_flag
C17 N1 C1 C6 -135.4(3) . . . . ?
C16 N1 C1 C6 36.7(4) . . . . ?
C17 N1 C1 C2 43.4(4) . . . . ?
C16 N1 C1 C2 -144.5(3) . . . . ?
C6 C1 C2 C3 -1.9(4) . . . . ?
N1 C1 C2 C3 179.3(3) . . . . ?
C6 C1 C2 S1 178.7(2) . . . . ?
N1 C1 C2 S1 -0.2(4) . . . . ?
C22 S1 C2 C3 146.7(2) . . . . ?
C22 S1 C2 C1 -33.8(2) . . . . ?
C1 C2 C3 C4 -1.4(4) . . . . ?
S1 C2 C3 C4 178.0(2) . . . . ?
C2 C3 C4 C5 2.6(5) . . . . ?
C3 C4 C5 C6 -0.5(4) . . . . ?
C2 C1 C6 C5 4.0(4) . . . . ?
N1 C1 C6 C5 -177.2(3) . . . . ?
C2 C1 C6 S2 -173.2(2) . . . . ?
N1 C1 C6 S2 5.7(4) . . . . ?
C4 C5 C6 C1 -2.9(4) . . . . ?
C4 C5 C6 S2 174.3(2) . . . . ?
C7 S2 C6 C1 -35.5(2) . . . . ?
C7 S2 C6 C5 147.3(2) . . . . ?
C6 S2 C7 C16 33.5(3) . . . . ?
C6 S2 C7 C8 -144.1(2) . . . . ?
C16 C7 C8 C9 0.0(5) . . . . ?
S2 C7 C8 C9 177.6(2) . . . . ?
C7 C8 C9 C10 -1.7(5) . . . . ?
C8 C9 C10 C11 -177.4(3) . . . . ?
C8 C9 C10 C15 1.1(4) . . . . ?
C9 C10 C11 C12 178.7(3) . . . . ?
C15 C10 C11 C12 0.2(4) . . . . ?
C10 C11 C12 C13 -1.0(4) . . . . ?
C11 C12 C13 C14 0.0(4) . . . . ?
C12 C13 C14 C15 1.9(4) . . . . ?
C13 C14 C15 C16 179.5(3) . . . . ?
C13 C14 C15 C10 -2.6(4) . . . . ?
C11 C10 C15 C14 1.6(4) . . . . ?
C9 C10 C15 C14 -176.9(3) . . . . ?
C11 C10 C15 C16 179.6(3) . . . . ?
C9 C10 C15 C16 1.1(4) . . . . ?
C8 C7 C16 N1 176.5(3) . . . . ?
S2 C7 C16 N1 -1.1(4) . . . . ?
C8 C7 C16 C15 2.3(4) . . . . ?
S2 C7 C16 C15 -175.3(2) . . . . ?
C17 N1 C16 C7 132.5(3) . . . . ?
C1 N1 C16 C7 -39.1(4) . . . . ?
C17 N1 C16 C15 -53.4(4) . . . . ?
C1 N1 C16 C15 135.0(3) . . . . ?
C14 C15 C16 C7 175.2(3) . . . . ?
C10 C15 C16 C7 -2.7(4) . . . . ?
C14 C15 C16 N1 1.0(4) . . . . ?
C10 C15 C16 N1 -176.9(2) . . . . ?
C1 N1 C17 C22 -41.1(4) . . . . ?
C16 N1 C17 C22 147.2(3) . . . . ?
C1 N1 C17 C18 137.5(3) . . . . ?
C16 N1 C17 C18 -34.1(4) . . . . ?
C22 C17 C18 C19 -2.7(4) . . . . ?
N1 C17 C18 C19 178.7(2) . . . . ?
C23 O1 C19 C18 -8.0(4) . . . . ?
C23 O1 C19 C20 171.4(2) . . . . ?
C17 C18 C19 O1 -178.8(2) . . . . ?
C17 C18 C19 C20 1.9(4) . . . . ?
C22 C21 C20 C19 -2.9(4) . . . . ?
C22 C21 C20 C24 176.7(3) . . . . ?
O1 C19 C20 C21 -178.5(2) . . . . ?
C18 C19 C20 C21 0.9(4) . . . . ?
O1 C19 C20 C24 1.8(4) . . . . ?
C18 C19 C20 C24 -178.8(3) . . . . ?
C18 C17 C22 C21 0.7(4) . . . . ?
N1 C17 C22 C21 179.3(2) . . . . ?
C18 C17 C22 S1 177.9(2) . . . . ?
N1 C17 C22 S1 -3.5(3) . . . . ?
C20 C21 C22 C17 2.2(4) . . . . ?
C20 C21 C22 S1 -175.0(2) . . . . ?
C2 S1 C22 C17 36.2(2) . . . . ?
C2 S1 C22 C21 -146.6(2) . . . . ?
